data_1526846
loop_
_publ_author_name
'Lee, Y.-J.'
'Kim, S.-J.'
'Parise, J.B.'

_publ_section_title
;
 Synthesis and crystal structures of gallium- and germanium-variantsof the
 fibrous zeolites with the NAT, EDI and THOstructure types
;
_journal_name_full 'Microporous and Mesoporous Materials'
_journal_page_first 255
_journal_page_last 271
_journal_volume 34
_journal_year 2000
_chemical_formula_sum 'Ga7.99 H6.64 Na1.11 O43.32 Rb6.98 Si12.01'
_chemical_name_systematic 'Rb6.98 Na1.11 (Ga7.99 Si12.01 O40) (H2 O)3.32'
_space_group_IT_number 114
_symmetry_space_group_name_Hall 'P -4 2n'
_symmetry_space_group_name_H-M 'P -4 21 c'
_cell_angle_alpha 90
_cell_angle_beta 90
_cell_angle_gamma 90
_cell_formula_units_Z 1
_cell_length_a 9.773
_cell_length_b 9.773
_cell_length_c 13.141
_cell_volume 1255.117
_citation_journal_id_ASTM MIMMFJ
_cod_data_source_file Lee_MIMMFJ_2000_234.cif
_cod_data_source_block H6.64Ga7.99Na1.11O43.32Rb6.98Si12.01
_cod_original_formula_sum 'H6.64 Ga7.99 Na1.11 O43.32 Rb6.98 Si12.01'
_cod_database_code 1526846

loop_
_symmetry_equiv_pos_as_xyz
x,y,z
y,-x,-z
-x,-y,z
-y,x,-z
x+1/2,-y+1/2,-z+1/2
-y+1/2,-x+1/2,z+1/2
-x+1/2,y+1/2,-z+1/2
y+1/2,x+1/2,z+1/2

loop_
_atom_site_label
_atom_site_type_symbol
_atom_site_fract_x
_atom_site_fract_y
_atom_site_fract_z
_atom_site_occupancy
_atom_site_U_iso_or_equiv
O3 O-2 0.8134 0.06 0.7255 1 0.0
Ga3 Ga+3 0 0 0.5 0.1 0.0
O5 O-2 0.812 0.3083 0.8156 1 0.0
O1 O-2 0.0855 0.129 0.0742 1 0.0
O6 O-2 0 0.5 0.604 0.17 0.0
Ga1 Ga+3 0 0 0 0.699 0.0
Si1 Si+4 0 0 0 0.301 0.0
O7 O-2 0.88 0.624 0.4591 0.33 0.0
Si4 Si+4 0.8854 0.1567 0.8127 0.9 0.0
O2 O-2 0.0702 0.1205 0.5692 1 0.0
Rb3 Rb+1 0 0.5 0.7601 0.278 0.0
O4 O-2 0.8135 0.0446 0.2122 1 0.0
Na1 Na+1 0.051 0.446 0.821 0.139 0.0
Si2 Si+4 0.8904 0.1504 0.3086 0.301 0.0
Rb1 Rb+1 0.6972 0.8053 0.4306 0.641 0.0
Ga2 Ga+3 0.8904 0.1504 0.3086 0.699 0.0
Si3 Si+4 0 0 0.5 0.9 0.0
Rb2 Rb+1 0.772 0.734 0.4315 0.093 0.0
Ga4 Ga+3 0.8854 0.1567 0.8127 0.1 0.0
